data_1545301
loop_
_publ_author_name
'Chen, Huafeng'
'Pan, Weijing'
'Huang, Kuo-Wei'
'Zhang, Xuequan'
'Gong, Dirong'

_publ_section_title
;
 Controlled polymerization of isoprene promoted by a type of hemilabile
 X&#xE001;PN3 (X = O, S) ligand supported cobalt(ii) complexes: the role
 of a hemilabile donor on the level of control
;
_journal_issue 11
_journal_name_full 'Polym. Chem.'
_journal_page_first 1805
_journal_paper_doi 10.1039/C7PY00252A
_journal_volume 8
_journal_year 2017
_chemical_formula_moiety C48H52Cl4Co2N8OP2
_chemical_formula_sum 'C48 H52 Cl4 Co2 N8 O P2'
_chemical_formula_weight 1078.48
_chemical_name_systematic
; 
 ? 
;
_space_group_IT_number 19
_symmetry_cell_setting tetragonal
_symmetry_space_group_name_Hall 'P 2ac 2ab'
_symmetry_space_group_name_H-M 'P 21 21 21'
_atom_sites_solution_hydrogens geom
_atom_sites_solution_primary direct
_atom_sites_solution_secondary difmap
_audit_creation_method SHELXL-97
_audit_update_record
;
2016-11-23 deposited with the CCDC.
2017-02-20 downloaded from the CCDC.
;
_cell_angle_alpha 90.00
_cell_angle_beta 90.00
_cell_angle_gamma 90.00
_cell_formula_units_Z 4
_cell_length_a 15.231(2)
_cell_length_b 15.231
_cell_length_c 20.271(3)
_cell_measurement_reflns_used 5909
_cell_measurement_temperature 200(2)
_cell_measurement_theta_max 27.441
_cell_measurement_theta_min 2.208
_cell_volume 4702.5(9)
_computing_cell_refinement 'SAINT v8.34A (Bruker, 2013)'
_computing_data_reduction 'SAINT v8.34A (Bruker, 2013)'
_computing_molecular_graphics 'Olex2 (Dolomanov et al., 2009)'
_computing_publication_material 'Olex2 (Dolomanov et al., 2009)'
_computing_structure_refinement 'SHELXL-97 (Sheldrick, 1997)'
_computing_structure_solution 'SHELXS-97 (Sheldrick, 1990)'
_diffrn_ambient_temperature 200(2)
_diffrn_measured_fraction_theta_full 0.989
_diffrn_measured_fraction_theta_max 0.989
_diffrn_measurement_device_type 'CCD area detector'
_diffrn_measurement_method 'phi and omega scans'
_diffrn_radiation_monochromator graphite
_diffrn_radiation_source 'fine-focus sealed tube'
_diffrn_radiation_type MoK\a
_diffrn_radiation_wavelength 0.71073
_diffrn_reflns_av_R_equivalents 0.0390
_diffrn_reflns_av_sigmaI/netI 0.0433
_diffrn_reflns_limit_h_max 19
_diffrn_reflns_limit_h_min -19
_diffrn_reflns_limit_k_max 13
_diffrn_reflns_limit_k_min -19
_diffrn_reflns_limit_l_max 25
_diffrn_reflns_limit_l_min -23
_diffrn_reflns_number 27124
_diffrn_reflns_theta_full 27.42
_diffrn_reflns_theta_max 27.42
_diffrn_reflns_theta_min 1.67
_exptl_absorpt_coefficient_mu 1.048
_exptl_absorpt_correction_T_max 0.568
_exptl_absorpt_correction_T_min 0.562
_exptl_absorpt_correction_type multi-scan
_exptl_absorpt_process_details SADABS
_exptl_crystal_density_diffrn 1.523
_exptl_crystal_density_method 'not measured'
_exptl_crystal_description block
_exptl_crystal_F_000 2835
_exptl_crystal_size_max 0.15
_exptl_crystal_size_mid 0.15
_exptl_crystal_size_min 0.15
_refine_diff_density_max 0.946
_refine_diff_density_min -0.475
_refine_diff_density_rms 0.086
_refine_ls_abs_structure_details 'Flack H D (1983), Acta Cryst. A39, 876-881'
_refine_ls_abs_structure_Flack 0.465(14)
_refine_ls_extinction_method none
_refine_ls_goodness_of_fit_ref 1.033
_refine_ls_hydrogen_treatment mixed
_refine_ls_matrix_type full
_refine_ls_number_parameters 596
_refine_ls_number_reflns 10405
_refine_ls_number_restraints 0
_refine_ls_restrained_S_all 1.033
_refine_ls_R_factor_all 0.0570
_refine_ls_R_factor_gt 0.0450
_refine_ls_shift/su_max 0.001
_refine_ls_shift/su_mean 0.000
_refine_ls_structure_factor_coef Fsqd
_refine_ls_weighting_details 'calc w=1/[\s^2^(Fo^2^)+(0.0657P)^2^+4.4888P] where P=(Fo^2^+2Fc^2^)/3'
_refine_ls_weighting_scheme calc
_refine_ls_wR_factor_gt 0.1110
_refine_ls_wR_factor_ref 0.1213
_reflns_number_gt 9005
_reflns_number_total 10405
_reflns_threshold_expression >2sigma(I)
_cod_data_source_file c7py00252a2.cif
_cod_data_source_block gdr181_0m
_cod_depositor_comments
;
The following automatic conversions were performed:

'_exptl_absorpt_correction_type' value 'MULTI-SCAN' changed to
'multi-scan' according to
/usr/data/users/saulius/crontab/automatic-downloads/rss-feeds/RSC/lib/dictionaries/cif_core.dic
dictionary named 'cif_core.dic' version 2.4.2 from 2011-04-26.

Automatic conversion script
Id: cif_fix_values 4268 2015-11-12 08:31:59Z antanas 

 Adding full bibliography for 1545298--1545301.cif.
;
_cod_original_cell_volume 4702.4(9)
_cod_original_sg_symbol_H-M P212121
_cod_database_code 1545301

loop_
_symmetry_equiv_pos_as_xyz
'x, y, z'
'-x+1/2, -y, z+1/2'
'-x, y+1/2, -z+1/2'
'x+1/2, -y+1/2, -z'

loop_
_atom_site_label
_atom_site_type_symbol
_atom_site_fract_x
_atom_site_fract_y
_atom_site_fract_z
_atom_site_U_iso_or_equiv
_atom_site_adp_type
_atom_site_occupancy
_atom_site_symmetry_multiplicity
_atom_site_calc_flag
_atom_site_refinement_flags
Co1 Co 0.27905(3) 0.03114(3) 0.23675(2) 0.01779(10) Uani 1 1 d .
Co2 Co 0.68270(4) 0.00730(4) 0.87268(3) 0.03407(14) Uani 1 1 d .
P2 P 0.27599(6) 0.00088(6) 0.34453(4) 0.01992(18) Uani 1 1 d .
P1 P 0.31579(6) 0.16996(6) 0.24991(4) 0.02086(19) Uani 1 1 d .
Cl4 Cl 0.56525(7) -0.08403(7) 0.87796(6) 0.0408(3) Uani 1 1 d .
Cl1 Cl 0.67511(8) 0.08452(7) 0.77373(6) 0.0446(3) Uani 1 1 d .
Cl3 Cl 0.80439(9) -0.07903(10) 0.87301(10) 0.0673(4) Uani 1 1 d .
Cl2 Cl 0.68347(11) 0.11485(10) 0.95046(7) 0.0667(4) Uani 1 1 d .
N4 N 0.2213(2) -0.0815(2) 0.21796(14) 0.0214(6) Uani 1 1 d .
N5 N 0.39651(18) -0.00865(19) 0.24470(14) 0.0192(6) Uani 1 1 d .
N3 N 0.1330(2) -0.0698(2) 0.20385(15) 0.0228(6) Uani 1 1 d .
N7 N 0.3127(2) 0.0374(2) 0.14240(14) 0.0223(6) Uani 1 1 d .
C5 C 0.0994(2) 0.0147(2) 0.21089(17) 0.0217(7) Uani 1 1 d .
C37 C 0.2449(2) 0.0796(2) 0.40800(17) 0.0230(7) Uani 1 1 d .
C18 C 0.3139(3) 0.2772(2) 0.36100(19) 0.0298(8) Uani 1 1 d .
H18 H 0.2604 0.2978 0.3453 0.036 Uiso 1 1 calc R
N1 N 0.16339(18) 0.07266(19) 0.22568(14) 0.0193(6) Uani 1 1 d .
N8 N 0.3778(2) -0.0288(2) 0.35854(14) 0.0253(7) Uani 1 1 d .
N2 N 0.2151(2) 0.2138(2) 0.24023(16) 0.0241(6) Uani 1 1 d .
N6 N 0.3997(2) 0.0134(2) 0.13260(15) 0.0238(6) Uani 1 1 d .
C28 C 0.4237(3) 0.0268(2) 0.06828(18) 0.0259(8) Uani 1 1 d .
C31 C 0.2831(3) 0.0645(2) 0.08340(17) 0.0243(7) Uani 1 1 d .
C1 C 0.1449(2) 0.1593(2) 0.22804(18) 0.0234(7) Uani 1 1 d .
C23 C 0.4462(2) -0.0136(2) 0.18913(18) 0.0245(8) Uani 1 1 d .
C2 C 0.0590(2) 0.1893(3) 0.21810(19) 0.0272(8) Uani 1 1 d .
H2 H 0.0461 0.2489 0.2189 0.033 Uiso 1 1 calc R
C12 C 0.3485(3) 0.2588(3) 0.1324(2) 0.0301(8) Uani 1 1 d .
H12 H 0.2888 0.2715 0.1323 0.036 Uiso 1 1 calc R
C30 C 0.3515(3) 0.0586(3) 0.03731(18) 0.0285(8) Uani 1 1 d .
H30 H 0.3480 0.0738 -0.0070 0.034 Uiso 1 1 calc R
C27 C 0.4296(2) -0.0314(2) 0.30569(18) 0.0226(7) Uani 1 1 d .
C8 C 0.1623(3) -0.2093(3) 0.1866(2) 0.0317(9) Uani 1 1 d .
H8 H 0.1576 -0.2686 0.1762 0.038 Uiso 1 1 calc R
C35 C 0.0600(3) -0.1528(3) 0.3820(2) 0.0375(10) Uani 1 1 d .
H35 H -0.0008 -0.1482 0.3797 0.045 Uiso 1 1 calc R
C16 C 0.4761(3) 0.1940(3) 0.1851(2) 0.0350(9) Uani 1 1 d .
H16 H 0.5011 0.1637 0.2202 0.042 Uiso 1 1 calc R
C43 C 0.2044(3) -0.0908(2) 0.36482(17) 0.0235(8) Uani 1 1 d .
C4 C 0.0129(3) 0.0392(3) 0.2032(2) 0.0312(9) Uani 1 1 d .
H4 H -0.0311 -0.0020 0.1957 0.037 Uiso 1 1 calc R
C22 C 0.4408(3) 0.1845(3) 0.3495(2) 0.0328(9) Uani 1 1 d .
H22 H 0.4718 0.1421 0.3262 0.039 Uiso 1 1 calc R
C42 C 0.1646(3) 0.1228(3) 0.4060(2) 0.0303(9) Uani 1 1 d .
H42 H 0.1271 0.1154 0.3702 0.036 Uiso 1 1 calc R
C11 C 0.3855(3) 0.2132(2) 0.18467(19) 0.0262(8) Uani 1 1 d .
C3 C -0.0055(3) 0.1284(3) 0.2072(2) 0.0335(9) Uani 1 1 d .
H3 H -0.0632 0.1472 0.2023 0.040 Uiso 1 1 calc R
C40 C 0.1953(4) 0.1877(3) 0.5116(2) 0.0455(12) Uani 1 1 d .
H40 H 0.1789 0.2243 0.5463 0.055 Uiso 1 1 calc R
C19 C 0.3474(3) 0.3093(3) 0.4200(2) 0.0394(11) Uani 1 1 d .
H19 H 0.3159 0.3506 0.4441 0.047 Uiso 1 1 calc R
C9 C 0.2392(3) -0.1659(2) 0.20829(18) 0.0270(8) Uani 1 1 d .
C26 C 0.5192(3) -0.0567(3) 0.3082(2) 0.0287(8) Uani 1 1 d .
H26 H 0.5450 -0.0701 0.3485 0.034 Uiso 1 1 calc R
C13 C 0.4016(3) 0.2856(3) 0.0800(2) 0.0405(11) Uani 1 1 d .
H13 H 0.3774 0.3172 0.0452 0.049 Uiso 1 1 calc R
C15 C 0.5273(3) 0.2210(3) 0.1325(3) 0.0435(11) Uani 1 1 d .
H15 H 0.5873 0.2094 0.1326 0.052 Uiso 1 1 calc R
C39 C 0.2748(3) 0.1438(3) 0.5138(2) 0.0398(10) Uani 1 1 d .
H39 H 0.3115 0.1503 0.5501 0.048 Uiso 1 1 calc R
C41 C 0.1408(3) 0.1772(3) 0.4582(2) 0.0396(10) Uani 1 1 d .
H41 H 0.0873 0.2067 0.4569 0.048 Uiso 1 1 calc R
C38 C 0.2999(3) 0.0900(3) 0.46172(19) 0.0295(9) Uani 1 1 d .
H38 H 0.3536 0.0610 0.4630 0.035 Uiso 1 1 calc R
C44 C 0.2420(3) -0.1672(3) 0.3894(2) 0.0342(9) Uani 1 1 d .
H44 H 0.3027 -0.1723 0.3919 0.041 Uiso 1 1 calc R
C33 C 0.1888(4) -0.2362(3) 0.4102(2) 0.0439(11) Uani 1 1 d .
H33 H 0.2138 -0.2874 0.4267 0.053 Uiso 1 1 calc R
C6 C 0.0965(3) -0.1490(3) 0.18345(19) 0.0294(8) Uani 1 1 d .
C25 C 0.5678(3) -0.0613(3) 0.2516(2) 0.0362(10) Uani 1 1 d .
H25 H 0.6263 -0.0785 0.2541 0.043 Uiso 1 1 calc R
C34 C 0.0987(4) -0.2281(3) 0.4064(2) 0.0435(12) Uani 1 1 d .
H34 H 0.0633 -0.2743 0.4204 0.052 Uiso 1 1 calc R
C20 C 0.4286(4) 0.2792(3) 0.4431(2) 0.0471(13) Uani 1 1 d .
H20 H 0.4513 0.3011 0.4824 0.057 Uiso 1 1 calc R
C14 C 0.4903(4) 0.2651(3) 0.0796(2) 0.0453(12) Uani 1 1 d .
H14 H 0.5250 0.2811 0.0438 0.054 Uiso 1 1 calc R
C17 C 0.3600(3) 0.2148(2) 0.32557(19) 0.0264(8) Uani 1 1 d .
C36 C 0.1130(3) -0.0840(3) 0.36103(18) 0.0284(8) Uani 1 1 d .
H36 H 0.0876 -0.0331 0.3444 0.034 Uiso 1 1 calc R
C21 C 0.4746(3) 0.2180(3) 0.4081(2) 0.0435(12) Uani 1 1 d .
H21 H 0.5288 0.1985 0.4235 0.052 Uiso 1 1 calc R
C10 C 0.3277(3) -0.2038(3) 0.2183(2) 0.0383(10) Uani 1 1 d .
H10A H 0.3670 -0.1815 0.1852 0.057 Uiso 1 1 calc R
H10B H 0.3246 -0.2666 0.2149 0.057 Uiso 1 1 calc R
H10C H 0.3490 -0.1880 0.2612 0.057 Uiso 1 1 calc R
C32 C 0.1925(3) 0.0963(3) 0.07097(19) 0.0337(9) Uani 1 1 d .
H32A H 0.1511 0.0542 0.0876 0.051 Uiso 1 1 calc R
H32B H 0.1838 0.1038 0.0244 0.051 Uiso 1 1 calc R
H32C H 0.1839 0.1515 0.0929 0.051 Uiso 1 1 calc R
C29 C 0.5129(3) 0.0132(4) 0.0405(2) 0.0424(11) Uani 1 1 d .
H29A H 0.5542 0.0493 0.0638 0.064 Uiso 1 1 calc R
H29B H 0.5129 0.0289 -0.0054 0.064 Uiso 1 1 calc R
H29C H 0.5292 -0.0473 0.0451 0.064 Uiso 1 1 calc R
C7 C 0.0059(3) -0.1608(3) 0.1582(3) 0.0426(11) Uani 1 1 d .
H7A H -0.0014 -0.1271 0.1185 0.064 Uiso 1 1 calc R
H7B H -0.0353 -0.1410 0.1908 0.064 Uiso 1 1 calc R
H7C H -0.0042 -0.2217 0.1489 0.064 Uiso 1 1 calc R
C24 C 0.5317(3) -0.0409(3) 0.1903(2) 0.0354(9) Uani 1 1 d .
H24 H 0.5645 -0.0456 0.1517 0.042 Uiso 1 1 calc R
C47 C 0.2422(9) 0.5394(8) 0.3674(10) 0.192(8) Uani 1 1 d .
H47A H 0.2856 0.5595 0.3990 0.230 Uiso 1 1 calc R
H47B H 0.2650 0.4837 0.3518 0.230 Uiso 1 1 calc R
H45 H 0.205(3) 0.269(3) 0.238(2) 0.024(10) Uiso 1 1 d .
O1 O 0.1594(10) 0.5032(15) 0.4207(16) 0.51(2) Uani 1 1 d .
C50 C 0.0343(5) 0.5186(6) 0.4822(4) 0.094(3) Uani 1 1 d .
H50A H 0.0642 0.5712 0.4689 0.141 Uiso 1 1 calc R
H50B H 0.0129 0.5254 0.5264 0.141 Uiso 1 1 calc R
H50C H -0.0141 0.5078 0.4529 0.141 Uiso 1 1 calc R
C48 C 0.2645(11) 0.6017(7) 0.3054(6) 0.166(6) Uani 1 1 d .
H48A H 0.2336 0.5809 0.2672 0.249 Uiso 1 1 calc R
H48B H 0.3265 0.6005 0.2971 0.249 Uiso 1 1 calc R
H48C H 0.2465 0.6607 0.3150 0.249 Uiso 1 1 calc R
C49 C 0.1056(14) 0.4320(14) 0.4791(6) 0.274(15) Uani 1 1 d .
H49A H 0.0816 0.3784 0.4606 0.329 Uiso 1 1 calc R
H49B H 0.1381 0.4213 0.5195 0.329 Uiso 1 1 calc R

loop_
_atom_site_aniso_label
_atom_site_aniso_U_11
_atom_site_aniso_U_22
_atom_site_aniso_U_33
_atom_site_aniso_U_23
_atom_site_aniso_U_13
_atom_site_aniso_U_12
Co1 0.0171(2) 0.0195(2) 0.0168(2) 0.00050(18) -0.00080(18) 0.00054(18)
Co2 0.0289(3) 0.0317(3) 0.0416(3) -0.0013(2) 0.0056(3) -0.0053(2)
P2 0.0201(4) 0.0229(4) 0.0167(4) 0.0019(3) -0.0005(4) 0.0008(4)
P1 0.0189(4) 0.0196(4) 0.0241(5) 0.0014(3) -0.0019(4) -0.0009(3)
Cl4 0.0313(5) 0.0350(5) 0.0561(7) -0.0069(5) 0.0101(5) -0.0082(4)
Cl1 0.0488(6) 0.0308(5) 0.0541(7) 0.0083(5) -0.0057(5) -0.0092(5)
Cl3 0.0369(7) 0.0540(8) 0.1110(13) 0.0087(8) 0.0005(7) 0.0064(6)
Cl2 0.0676(9) 0.0722(9) 0.0604(8) -0.0280(7) 0.0224(7) -0.0352(8)
N4 0.0200(14) 0.0243(15) 0.0199(14) -0.0011(11) -0.0027(12) -0.0044(13)
N5 0.0155(13) 0.0213(14) 0.0206(14) 0.0026(11) 0.0015(11) 0.0001(11)
N3 0.0241(15) 0.0213(15) 0.0229(15) 0.0016(12) -0.0012(12) -0.0045(13)
N7 0.0211(14) 0.0228(14) 0.0230(14) 0.0027(12) 0.0009(12) 0.0023(13)
C5 0.0216(17) 0.026(2) 0.0171(15) 0.0024(13) -0.0049(13) -0.0042(14)
C37 0.0270(19) 0.0216(17) 0.0202(16) -0.0009(14) 0.0041(14) -0.0006(14)
C18 0.034(2) 0.0260(19) 0.029(2) 0.0028(15) -0.0026(17) -0.0033(17)
N1 0.0156(14) 0.0238(15) 0.0183(14) 0.0008(11) -0.0012(11) -0.0016(11)
N8 0.0235(16) 0.0323(17) 0.0202(15) 0.0056(13) -0.0010(12) 0.0035(14)
N2 0.0218(15) 0.0194(15) 0.0310(16) -0.0017(13) -0.0031(14) 0.0013(12)
N6 0.0255(15) 0.0237(16) 0.0220(15) 0.0019(12) 0.0018(13) 0.0017(12)
C28 0.033(2) 0.0220(17) 0.0227(17) -0.0016(15) 0.0089(15) -0.0017(16)
C31 0.032(2) 0.0246(17) 0.0166(16) -0.0002(13) -0.0041(15) -0.0032(16)
C1 0.0258(18) 0.0287(19) 0.0158(16) 0.0011(14) -0.0009(14) 0.0000(15)
C23 0.0249(19) 0.0253(19) 0.0232(17) 0.0031(15) 0.0040(14) 0.0048(15)
C2 0.0229(19) 0.028(2) 0.031(2) 0.0009(15) -0.0035(15) 0.0109(15)
C12 0.037(2) 0.0253(19) 0.028(2) 0.0002(16) -0.0007(17) -0.0077(16)
C30 0.040(2) 0.028(2) 0.0176(17) 0.0007(14) 0.0029(16) -0.0036(16)
C27 0.0236(18) 0.0184(16) 0.0258(17) 0.0031(15) -0.0043(14) 0.0009(14)
C8 0.040(2) 0.0245(19) 0.030(2) -0.0034(16) 0.0005(17) -0.0084(17)
C35 0.040(2) 0.045(3) 0.028(2) -0.0024(18) 0.0033(18) -0.019(2)
C16 0.030(2) 0.031(2) 0.044(2) 0.0053(18) 0.0025(19) -0.0054(17)
C43 0.033(2) 0.0227(17) 0.0152(15) -0.0008(13) 0.0067(14) -0.0016(14)
C4 0.0219(18) 0.039(2) 0.032(2) 0.0054(18) -0.0031(16) -0.0067(17)
C22 0.032(2) 0.030(2) 0.037(2) 0.0008(17) -0.0095(18) -0.0047(17)
C42 0.028(2) 0.035(2) 0.0271(19) -0.0005(17) 0.0004(16) -0.0017(17)
C11 0.031(2) 0.0187(17) 0.0291(19) -0.0014(15) 0.0004(16) -0.0049(15)
C3 0.0185(19) 0.044(3) 0.038(2) 0.0042(19) -0.0064(17) 0.0044(17)
C40 0.062(3) 0.042(3) 0.033(2) -0.0149(19) 0.011(2) -0.002(2)
C19 0.057(3) 0.025(2) 0.036(2) -0.0047(17) -0.003(2) -0.0095(19)
C9 0.039(2) 0.0188(17) 0.0228(17) 0.0009(14) 0.0019(16) 0.0013(16)
C26 0.025(2) 0.031(2) 0.029(2) 0.0056(16) -0.0040(16) 0.0049(15)
C13 0.050(3) 0.042(3) 0.030(2) 0.0030(18) -0.002(2) -0.012(2)
C15 0.034(2) 0.044(3) 0.052(3) -0.006(2) 0.012(2) -0.013(2)
C39 0.051(3) 0.045(2) 0.0231(19) -0.0097(17) -0.004(2) -0.005(2)
C41 0.034(2) 0.041(2) 0.044(3) -0.008(2) 0.010(2) 0.0061(19)
C38 0.033(2) 0.0279(19) 0.0277(19) 0.0008(15) -0.0011(16) -0.0010(16)
C44 0.042(3) 0.028(2) 0.033(2) 0.0022(17) 0.0022(18) 0.0026(17)
C33 0.065(3) 0.026(2) 0.040(2) 0.0045(18) 0.009(2) -0.001(2)
C6 0.036(2) 0.028(2) 0.0240(18) 0.0008(15) -0.0030(16) -0.0128(17)
C25 0.0217(19) 0.041(2) 0.046(3) 0.0059(19) 0.0020(18) 0.0091(16)
C34 0.068(4) 0.033(2) 0.029(2) 0.0013(18) 0.007(2) -0.021(2)
C20 0.062(3) 0.040(3) 0.039(3) -0.002(2) -0.022(2) -0.016(2)
C14 0.055(3) 0.043(3) 0.038(3) -0.005(2) 0.015(2) -0.017(2)
C17 0.029(2) 0.0224(18) 0.0281(19) 0.0018(15) -0.0022(16) -0.0090(15)
C36 0.031(2) 0.032(2) 0.0228(18) 0.0011(15) -0.0039(16) -0.0093(16)
C21 0.041(3) 0.043(3) 0.046(3) 0.006(2) -0.022(2) -0.009(2)
C10 0.042(3) 0.0227(19) 0.050(3) -0.0042(17) 0.000(2) 0.0045(18)
C32 0.031(2) 0.047(2) 0.0229(19) 0.0047(17) -0.0025(16) -0.0003(19)
C29 0.038(2) 0.057(3) 0.032(2) 0.003(2) 0.0163(18) 0.009(2)
C7 0.043(3) 0.036(2) 0.049(3) 0.000(2) -0.014(2) -0.017(2)
C24 0.028(2) 0.047(3) 0.031(2) 0.0038(19) 0.0074(16) 0.0077(19)
C47 0.117(10) 0.116(10) 0.34(2) -0.097(13) -0.092(12) 0.045(8)
O1 0.174(13) 0.42(3) 0.93(6) -0.21(3) -0.26(2) -0.047(17)
C50 0.069(4) 0.107(6) 0.106(6) -0.078(6) 0.006(4) -0.028(4)
C48 0.30(2) 0.075(6) 0.119(8) -0.035(6) 0.012(11) -0.013(9)
C49 0.34(3) 0.39(3) 0.094(8) 0.059(13) -0.090(13) -0.28(3)

loop_
_atom_type_symbol
_atom_type_description
_atom_type_scat_dispersion_real
_atom_type_scat_dispersion_imag
_atom_type_scat_source
C C 0.0033 0.0016 'International Tables Vol C Tables 4.2.6.8 and 6.1.1.4'
H H 0.0000 0.0000 'International Tables Vol C Tables 4.2.6.8 and 6.1.1.4'
N N 0.0061 0.0033 'International Tables Vol C Tables 4.2.6.8 and 6.1.1.4'
O O 0.0106 0.0060 'International Tables Vol C Tables 4.2.6.8 and 6.1.1.4'
P P 0.1023 0.0942 'International Tables Vol C Tables 4.2.6.8 and 6.1.1.4'
Cl Cl 0.1484 0.1585 'International Tables Vol C Tables 4.2.6.8 and 6.1.1.4'
Co Co 0.3494 0.9721 'International Tables Vol C Tables 4.2.6.8 and 6.1.1.4'

loop_
_geom_angle_atom_site_label_1
_geom_angle_atom_site_label_2
_geom_angle_atom_site_label_3
_geom_angle
N1 Co1 N5 177.78(12)
N1 Co1 N4 81.47(13)
N5 Co1 N4 99.19(13)
N1 Co1 N7 96.36(12)
N5 Co1 N7 81.56(12)
N4 Co1 N7 88.30(12)
N1 Co1 P1 85.98(9)
N5 Co1 P1 93.25(9)
N4 Co1 P1 167.13(10)
N7 Co1 P1 90.30(9)
N1 Co1 P2 99.57(9)
N5 Co1 P2 82.56(9)
N4 Co1 P2 90.01(9)
N7 Co1 P2 163.55(9)
P1 Co1 P2 94.87(4)
Cl4 Co2 Cl3 106.75(5)
Cl4 Co2 Cl2 114.40(5)
Cl3 Co2 Cl2 114.25(7)
Cl4 Co2 Cl1 108.13(5)
Cl3 Co2 Cl1 109.59(6)
Cl2 Co2 Cl1 103.52(6)
N8 P2 C43 108.41(18)
N8 P2 C37 107.74(17)
C43 P2 C37 100.96(16)
N8 P2 Co1 101.92(11)
C43 P2 Co1 113.08(12)
C37 P2 Co1 124.11(12)
N2 P1 C17 106.75(18)
N2 P1 C11 107.63(17)
C17 P1 C11 105.22(18)
N2 P1 Co1 97.77(11)
C17 P1 Co1 124.00(13)
C11 P1 Co1 114.06(12)
C9 N4 N3 107.0(3)
C9 N4 Co1 141.4(3)
N3 N4 Co1 111.3(2)
C23 N5 C27 121.7(3)
C23 N5 Co1 118.2(2)
C27 N5 Co1 120.1(2)
C6 N3 N4 109.7(3)
C6 N3 C5 133.3(3)
N4 N3 C5 116.9(3)
C31 N7 N6 105.9(3)
C31 N7 Co1 141.9(3)
N6 N7 Co1 111.9(2)
N1 C5 C4 122.6(4)
N1 C5 N3 111.3(3)
C4 C5 N3 126.1(3)
C38 C37 C42 120.1(4)
C38 C37 P2 118.3(3)
C42 C37 P2 121.3(3)
C17 C18 C19 120.2(4)
C5 N1 C1 119.8(3)
C5 N1 Co1 118.8(2)
C1 N1 Co1 121.3(2)
C27 N8 P2 115.4(2)
C1 N2 P1 119.3(3)
C28 N6 N7 110.6(3)
C28 N6 C23 133.1(3)
N7 N6 C23 116.1(3)
C30 C28 N6 106.1(3)
C30 C28 C29 128.0(4)
N6 C28 C29 125.8(4)
N7 C31 C30 108.9(3)
N7 C31 C32 124.3(3)
C30 C31 C32 126.8(3)
N1 C1 N2 115.7(3)
N1 C1 C2 120.6(3)
N2 C1 C2 123.8(3)
N5 C23 C24 122.2(3)
N5 C23 N6 112.2(3)
C24 C23 N6 125.5(3)
C3 C2 C1 118.3(4)
C11 C12 C13 119.5(4)
C28 C30 C31 108.5(3)
N8 C27 N5 119.8(3)
N8 C27 C26 123.4(3)
N5 C27 C26 116.8(3)
C6 C8 C9 108.0(3)
C34 C35 C36 119.2(4)
C15 C16 C11 119.0(4)
C44 C43 C36 119.5(4)
C44 C43 P2 118.5(3)
C36 C43 P2 121.8(3)
C5 C4 C3 116.8(4)
C21 C22 C17 120.0(4)
C37 C42 C41 119.2(4)
C12 C11 C16 120.4(4)
C12 C11 P1 120.0(3)
C16 C11 P1 119.4(3)
C2 C3 C4 121.8(4)
C41 C40 C39 119.8(4)
C18 C19 C20 119.8(4)
N4 C9 C8 109.2(4)
N4 C9 C10 123.0(4)
C8 C9 C10 127.8(4)
C25 C26 C27 120.3(4)
C14 C13 C12 120.2(5)
C14 C15 C16 120.7(5)
C38 C39 C40 120.1(4)
C40 C41 C42 120.7(4)
C37 C38 C39 119.9(4)
C43 C44 C33 120.1(4)
C34 C33 C44 119.6(4)
C8 C6 N3 106.1(3)
C8 C6 C7 128.3(4)
N3 C6 C7 125.4(4)
C26 C25 C24 121.6(4)
C35 C34 C33 121.2(4)
C21 C20 C19 120.2(4)
C13 C14 C15 120.1(4)
C18 C17 C22 119.5(4)
C18 C17 P1 120.7(3)
C22 C17 P1 119.8(3)
C35 C36 C43 120.3(4)
C20 C21 C22 120.2(5)
C23 C24 C25 117.2(4)
C48 C47 O1 145.0(13)
C49 O1 C47 157.3(17)
C50 C49 O1 81.3(12)

loop_
_geom_bond_atom_site_label_1
_geom_bond_atom_site_label_2
_geom_bond_distance
Co1 N1 1.885(3)
Co1 N5 1.896(3)
Co1 N4 1.965(3)
Co1 N7 1.982(3)
Co1 P1 2.2034(10)
Co1 P2 2.2334(10)
Co2 Cl4 2.2686(12)
Co2 Cl3 2.2724(15)
Co2 Cl2 2.2735(14)
Co2 Cl1 2.3281(13)
P2 N8 1.640(3)
P2 C43 1.819(4)
P2 C37 1.821(4)
P1 N2 1.684(3)
P1 C17 1.809(4)
P1 C11 1.819(4)
N4 C9 1.328(5)
N4 N3 1.387(4)
N5 C23 1.359(5)
N5 C27 1.380(4)
N3 C6 1.391(5)
N3 C5 1.393(5)
N7 C31 1.343(4)
N7 N6 1.388(4)
C5 N1 1.349(4)
C5 C4 1.378(5)
C37 C38 1.383(5)
C37 C42 1.390(5)
C18 C17 1.383(6)
C18 C19 1.389(6)
N1 C1 1.351(5)
N8 C27 1.331(5)
N2 C1 1.376(5)
N6 C28 1.370(5)
N6 C23 1.409(5)
C28 C30 1.355(6)
C28 C29 1.485(5)
C31 C30 1.402(6)
C31 C32 1.485(6)
C1 C2 1.399(5)
C23 C24 1.367(6)
C2 C3 1.369(6)
C12 C11 1.386(6)
C12 C13 1.396(6)
C27 C26 1.418(5)
C8 C6 1.361(6)
C8 C9 1.416(6)
C35 C34 1.381(7)
C35 C36 1.390(6)
C16 C15 1.384(6)
C16 C11 1.411(6)
C43 C44 1.388(5)
C43 C36 1.398(6)
C4 C3 1.390(6)
C22 C21 1.393(6)
C22 C17 1.400(6)
C42 C41 1.392(6)
C40 C41 1.375(7)
C40 C39 1.384(7)
C19 C20 1.400(7)
C9 C10 1.481(6)
C26 C25 1.366(6)
C13 C14 1.387(7)
C15 C14 1.385(8)
C39 C38 1.390(6)
C44 C33 1.393(6)
C33 C34 1.380(8)
C6 C7 1.483(6)
C25 C24 1.395(6)
C20 C21 1.366(8)
C47 C48 1.61(2)
C47 O1 1.75(3)
O1 C49 1.80(3)
C50 C49 1.71(3)
